data_2212665
loop_
_publ_author_name
'Wei Xu'
'Jian-Li Lin'

_publ_section_title
;
 Dichloridobis(1,10-phenanthroline-\k^2^<i>N</i>,<i>N</i>')tungsten(II)
;
_journal_coeditor_code PK2005
_journal_issue 3
_journal_name_full 'Acta Crystallographica Section E'
_journal_page_first m859
_journal_page_last m861
_journal_paper_doi 10.1107/S1600536807008148
_journal_volume 63
_journal_year 2007
_chemical_formula_iupac '[W Cl2 (C12 H8 N2)2]'
_chemical_formula_moiety 'C24 H16 Cl2 N4 W'
_chemical_formula_sum 'C24 H16 Cl2 N4 W'
_chemical_formula_weight 615.15
_chemical_name_systematic
;
Dichloridobis(1,10-phenanthroline-\k^2^N,N')tungsten(II)
;
_space_group_IT_number 14
_symmetry_cell_setting monoclinic
_symmetry_space_group_name_Hall '-P 2ybc'
_symmetry_space_group_name_H-M 'P 1 21/c 1'
_atom_sites_solution_hydrogens geom
_atom_sites_solution_primary direct
_atom_sites_solution_secondary difmap
_audit_creation_method SHELXL-97
_cell_angle_alpha 90.00
_cell_angle_beta 100.04(3)
_cell_angle_gamma 90.00
_cell_formula_units_Z 4
_cell_length_a 9.6728(19)
_cell_length_b 15.004(3)
_cell_length_c 14.730(3)
_cell_measurement_reflns_used 16372
_cell_measurement_temperature 295(2)
_cell_measurement_theta_max 27.4
_cell_measurement_theta_min 3.1
_cell_volume 2105.0(8)
_computing_cell_refinement RAPID-AUTO
_computing_data_collection 'RAPID-AUTO (Rigaku, 1998)'
_computing_data_reduction 'CrystalStructure (Rigaku/MSC, 2004)'
_computing_molecular_graphics 'ORTEPII (Johnson, 1976)'
_computing_publication_material SHELXL97
_computing_structure_refinement 'SHELXL97 (Sheldrick, 1997)'
_computing_structure_solution 'SHELXS97 (Sheldrick, 1997)'
_diffrn_ambient_temperature 295(2)
_diffrn_detector_area_resol_mean 0
_diffrn_measured_fraction_theta_full 0.995
_diffrn_measured_fraction_theta_max 0.995
_diffrn_measurement_device_type 'Rigaku R-AXIS RAPID'
_diffrn_measurement_method \w
_diffrn_radiation_monochromator graphite
_diffrn_radiation_source 'fine-focus sealed tube'
_diffrn_radiation_type MoK\a
_diffrn_radiation_wavelength 0.71073
_diffrn_reflns_av_R_equivalents 0.0383
_diffrn_reflns_av_sigmaI/netI 0.0317
_diffrn_reflns_limit_h_max 12
_diffrn_reflns_limit_h_min -11
_diffrn_reflns_limit_k_max 19
_diffrn_reflns_limit_k_min -19
_diffrn_reflns_limit_l_max 19
_diffrn_reflns_limit_l_min -19
_diffrn_reflns_number 20260
_diffrn_reflns_theta_full 27.45
_diffrn_reflns_theta_max 27.45
_diffrn_reflns_theta_min 3.06
_diffrn_standards_number 0
_exptl_absorpt_coefficient_mu 5.762
_exptl_absorpt_correction_T_max 0.270
_exptl_absorpt_correction_T_min 0.146
_exptl_absorpt_correction_type multi-scan
_exptl_absorpt_process_details '(ABSCOR; Higashi, 1995)'
_exptl_crystal_colour colorless
_exptl_crystal_density_diffrn 1.941
_exptl_crystal_density_method 'not measured'
_exptl_crystal_description block
_exptl_crystal_F_000 1184
_exptl_crystal_size_max 0.36
_exptl_crystal_size_mid 0.31
_exptl_crystal_size_min 0.23
_refine_diff_density_max 0.762
_refine_diff_density_min -0.456
_refine_ls_extinction_method none
_refine_ls_goodness_of_fit_ref 1.061
_refine_ls_hydrogen_treatment constr
_refine_ls_matrix_type full
_refine_ls_number_parameters 281
_refine_ls_number_reflns 4790
_refine_ls_number_restraints 0
_refine_ls_restrained_S_all 1.061
_refine_ls_R_factor_all 0.0394
_refine_ls_R_factor_gt 0.0286
_refine_ls_shift/su_max 0.001
_refine_ls_shift/su_mean 0.000
_refine_ls_structure_factor_coef Fsqd
_refine_ls_weighting_details 'calc w=1/[\s^2^(Fo^2^)+(0.0247P)^2^+1.4626P] where P=(Fo^2^+2Fc^2^)/3'
_refine_ls_weighting_scheme calc
_refine_ls_wR_factor_gt 0.0570
_refine_ls_wR_factor_ref 0.0600
_reflns_number_gt 3962
_reflns_number_total 4790
_reflns_threshold_expression I>2\s(I)
_cod_data_source_file pk2005.cif
_cod_data_source_block I
_cod_original_sg_symbol_H-M 'P 21/c'
_cod_database_code 2212665
_cod_database_fobs_code 2212665

loop_
_symmetry_equiv_pos_as_xyz
'x, y, z'
'-x, y+1/2, -z+1/2'
'-x, -y, -z'
'x, -y-1/2, z-1/2'

loop_
_atom_site_type_symbol
_atom_site_label
_atom_site_fract_x
_atom_site_fract_y
_atom_site_fract_z
_atom_site_U_iso_or_equiv
_atom_site_adp_type
_atom_site_calc_flag
_atom_site_refinement_flags
_atom_site_occupancy
W W 0.267980(16) 0.221072(10) 0.952477(10) 0.03748(6) Uani d . 1
Cl Cl1 0.46238(12) 0.20569(8) 1.08954(8) 0.0579(3) Uani d . 1
Cl Cl2 0.31822(12) 0.13161(8) 0.81942(8) 0.0575(3) Uani d . 1
N N1 0.3337(4) 0.3629(2) 0.8835(2) 0.0471(8) Uani d . 1
N N2 0.1768(4) 0.3578(2) 1.0227(2) 0.0452(8) Uani d . 1
N N3 0.0086(4) 0.2183(2) 0.8719(2) 0.0466(8) Uani d . 1
N N4 0.1093(3) 0.1357(2) 1.0353(2) 0.0381(7) Uani d . 1
C C1 0.4103(5) 0.3646(4) 0.8181(3) 0.0587(12) Uani d . 1
H H1 0.4246 0.3118 0.7879 0.070 Uiso calc R 1
C C2 0.4711(5) 0.4432(4) 0.7924(4) 0.0690(15) Uani d . 1
H H2 0.5244 0.4426 0.7456 0.083 Uiso calc R 1
C C3 0.4514(5) 0.5209(4) 0.8367(4) 0.0680(15) Uani d . 1
H H3 0.4928 0.5734 0.8212 0.082 Uiso calc R 1
C C4 0.3686(5) 0.5208(3) 0.9054(3) 0.0582(12) Uani d . 1
C C5 0.3410(6) 0.6005(3) 0.9529(4) 0.0718(16) Uani d . 1
H H5 0.3788 0.6545 0.9381 0.086 Uiso calc R 1
C C6 0.2603(6) 0.5975(3) 1.0193(4) 0.0713(16) Uani d . 1
H H6 0.2436 0.6500 1.0492 0.086 Uiso calc R 1
C C7 0.1997(5) 0.5160(3) 1.0452(3) 0.0539(12) Uani d . 1
C C8 0.1180(5) 0.5104(3) 1.1138(3) 0.0623(13) Uani d . 1
H H8 0.0994 0.5615 1.1452 0.075 Uiso calc R 1
C C9 0.0654(6) 0.4309(3) 1.1351(3) 0.0633(13) Uani d . 1
H H9 0.0088 0.4266 1.1799 0.076 Uiso calc R 1
C C10 0.0990(5) 0.3555(3) 1.0877(3) 0.0557(11) Uani d . 1
H H10 0.0644 0.3006 1.1029 0.067 Uiso calc R 1
C C11 0.2285(4) 0.4375(2) 1.0004(3) 0.0427(9) Uani d . 1
C C12 0.3120(4) 0.4396(3) 0.9273(3) 0.0439(9) Uani d . 1
C C13 -0.0397(6) 0.2567(3) 0.7913(3) 0.0606(13) Uani d . 1
H H13 0.0230 0.2871 0.7613 0.073 Uiso calc R 1
C C14 -0.1804(7) 0.2532(3) 0.7501(4) 0.0714(16) Uani d . 1
H H14 -0.2108 0.2808 0.6937 0.086 Uiso calc R 1
C C15 -0.2729(6) 0.2088(3) 0.7935(4) 0.0662(15) Uani d . 1
H H15 -0.3673 0.2060 0.7667 0.079 Uiso calc R 1
C C16 -0.2259(4) 0.1672(3) 0.8784(3) 0.0513(11) Uani d . 1
C C17 -0.3163(5) 0.1183(4) 0.9275(4) 0.0675(14) Uani d . 1
H H17 -0.4117 0.1148 0.9033 0.081 Uiso calc R 1
C C18 -0.2668(5) 0.0774(3) 1.0075(4) 0.0632(13) Uani d . 1
H H18 -0.3283 0.0462 1.0378 0.076 Uiso calc R 1
C C19 -0.1205(4) 0.0810(3) 1.0469(3) 0.0467(10) Uani d . 1
C C20 -0.0641(5) 0.0387(3) 1.1297(3) 0.0538(11) Uani d . 1
H H20 -0.1220 0.0062 1.1617 0.065 Uiso calc R 1
C C21 0.0764(5) 0.0453(3) 1.1636(3) 0.0528(11) Uani d . 1
H H21 0.1155 0.0176 1.2186 0.063 Uiso calc R 1
C C22 0.1590(5) 0.0943(3) 1.1138(3) 0.0471(10) Uani d . 1
H H22 0.2546 0.0983 1.1367 0.057 Uiso calc R 1
C C23 -0.0285(4) 0.1300(2) 1.0011(3) 0.0387(8) Uani d . 1
C C24 -0.0815(4) 0.1736(2) 0.9152(3) 0.0407(9) Uani d . 1

loop_
_atom_site_aniso_label
_atom_site_aniso_U_11
_atom_site_aniso_U_22
_atom_site_aniso_U_33
_atom_site_aniso_U_12
_atom_site_aniso_U_13
_atom_site_aniso_U_23
W 0.03917(10) 0.03863(9) 0.03491(9) -0.00483(7) 0.00719(6) -0.00066(7)
Cl1 0.0456(6) 0.0741(7) 0.0505(6) -0.0118(5) -0.0013(5) 0.0063(5)
Cl2 0.0487(6) 0.0705(7) 0.0543(6) -0.0076(5) 0.0117(5) -0.0185(5)
N1 0.050(2) 0.0444(19) 0.0454(19) -0.0039(15) 0.0040(16) 0.0022(16)
N2 0.054(2) 0.0386(17) 0.0419(18) 0.0010(15) 0.0056(16) -0.0048(15)
N3 0.052(2) 0.0443(18) 0.0401(18) 0.0053(16) -0.0004(16) -0.0027(15)
N4 0.0371(18) 0.0370(16) 0.0405(17) -0.0036(13) 0.0075(14) 0.0012(14)
C1 0.053(3) 0.076(3) 0.046(2) -0.002(2) 0.008(2) 0.006(2)
C2 0.058(3) 0.091(4) 0.054(3) -0.013(3) 0.001(2) 0.027(3)
C3 0.055(3) 0.072(3) 0.069(3) -0.020(3) -0.011(3) 0.028(3)
C4 0.055(3) 0.051(3) 0.059(3) -0.009(2) -0.015(2) 0.012(2)
C5 0.077(4) 0.040(2) 0.083(4) -0.016(2) -0.026(3) 0.017(3)
C6 0.087(4) 0.035(2) 0.079(4) 0.005(2) -0.023(3) -0.008(2)
C7 0.058(3) 0.044(2) 0.049(3) 0.0047(19) -0.019(2) -0.009(2)
C8 0.072(3) 0.058(3) 0.052(3) 0.020(2) -0.003(2) -0.021(2)
C9 0.070(3) 0.069(3) 0.049(3) 0.012(3) 0.008(2) -0.011(2)
C10 0.067(3) 0.054(3) 0.047(2) 0.004(2) 0.013(2) -0.004(2)
C11 0.048(2) 0.0329(19) 0.042(2) -0.0005(16) -0.0078(18) -0.0024(17)
C12 0.044(2) 0.044(2) 0.037(2) -0.0055(17) -0.0104(17) 0.0078(18)
C13 0.082(4) 0.049(2) 0.047(3) -0.001(2) 0.003(3) 0.005(2)
C14 0.097(4) 0.055(3) 0.050(3) 0.021(3) -0.022(3) -0.003(2)
C15 0.063(3) 0.052(3) 0.073(4) 0.016(2) -0.020(3) -0.016(3)
C16 0.045(2) 0.043(2) 0.060(3) 0.0090(19) -0.005(2) -0.017(2)
C17 0.030(2) 0.076(3) 0.095(4) 0.003(2) 0.006(3) -0.021(3)
C18 0.039(3) 0.068(3) 0.085(4) -0.007(2) 0.019(3) -0.009(3)
C19 0.040(2) 0.046(2) 0.058(3) -0.0082(17) 0.017(2) -0.009(2)
C20 0.062(3) 0.049(2) 0.055(3) -0.016(2) 0.023(2) -0.004(2)
C21 0.065(3) 0.049(2) 0.043(2) -0.009(2) 0.006(2) 0.003(2)
C22 0.046(2) 0.048(2) 0.045(2) -0.0041(18) 0.0005(19) -0.0044(19)
C23 0.034(2) 0.0344(18) 0.047(2) 0.0002(15) 0.0061(17) -0.0079(17)
C24 0.037(2) 0.0356(19) 0.048(2) -0.0003(16) 0.0033(17) -0.0067(17)

loop_
_atom_type_symbol
_atom_type_description
_atom_type_scat_dispersion_real
_atom_type_scat_dispersion_imag
_atom_type_scat_source
C C 0.0033 0.0016 'International Tables Vol C Tables 4.2.6.8 and 6.1.1.4'
H H 0.0000 0.0000 'International Tables Vol C Tables 4.2.6.8 and 6.1.1.4'
N N 0.0061 0.0033 'International Tables Vol C Tables 4.2.6.8 and 6.1.1.4'
Cl Cl 0.1484 0.1585 'International Tables Vol C Tables 4.2.6.8 and 6.1.1.4'
W W -0.8490 6.8722 'International Tables Vol C Tables 4.2.6.8 and 6.1.1.4'

loop_
_geom_angle_atom_site_label_1
_geom_angle_atom_site_label_2
_geom_angle_atom_site_label_3
_geom_angle
_geom_angle_publ_flag
N1 W Cl2 92.33(9) y
N1 W Cl1 101.41(8) y
N1 W N2 66.71(12) y
N1 W N3 97.12(9) y
N2 W N3 79.72(8) y
N3 W N4 65.32(12) y
N4 W N1 150.19(11) ?
N4 W N2 85.87(11) y
N4 W Cl1 89.88(8) y
N4 W Cl2 109.34(8) y
Cl1 W N2 90.66(8) y
Cl2 W Cl1 111.13(4) y
Cl2 W N2 152.83(8) ?
Cl2 W N3 86.42(9) y
C1 N1 C12 119.1(4) ?
C1 N1 W 122.2(3) ?
C12 N1 W 117.4(3) ?
C10 N2 C11 118.7(4) ?
C10 N2 W 124.1(3) ?
C11 N2 W 116.5(3) ?
C13 N3 C24 118.9(4) ?
C22 N4 C23 118.8(3) ?
C22 N4 W 120.7(3) ?
C23 N4 W 120.5(2) ?
N1 C1 C2 122.1(5) ?
N1 C1 H1 118.9 ?
C2 C1 H1 118.9 ?
C3 C2 C1 119.3(5) ?
C3 C2 H2 120.3 ?
C1 C2 H2 120.3 ?
C2 C3 C4 119.5(5) ?
C2 C3 H3 120.3 ?
C4 C3 H3 120.3 ?
C3 C4 C12 117.7(5) ?
C3 C4 C5 122.2(5) ?
C12 C4 C5 120.0(5) ?
C6 C5 C4 120.3(5) ?
C6 C5 H5 119.8 ?
C4 C5 H5 119.8 ?
C5 C6 C7 122.3(5) ?
C5 C6 H6 118.9 ?
C7 C6 H6 118.9 ?
C8 C7 C11 118.5(4) ?
C8 C7 C6 123.7(5) ?
C11 C7 C6 117.8(5) ?
C9 C8 C7 120.4(4) ?
C9 C8 H8 119.8 ?
C7 C8 H8 119.8 ?
C8 C9 C10 117.9(5) ?
C8 C9 H9 121.0 ?
C10 C9 H9 121.0 ?
N2 C10 C9 123.6(5) ?
N2 C10 H10 118.2 ?
C9 C10 H10 118.2 ?
N2 C11 C7 121.0(4) ?
N2 C11 C12 118.3(3) ?
C7 C11 C12 120.8(4) ?
N1 C12 C4 122.2(4) ?
N1 C12 C11 119.1(3) ?
C4 C12 C11 118.7(4) ?
N3 C13 C14 122.6(5) ?
N3 C13 H13 118.7 ?
C14 C13 H13 118.7 ?
C15 C14 C13 119.2(5) ?
C15 C14 H14 120.4 ?
C13 C14 H14 120.4 ?
C14 C15 C16 119.9(5) ?
C14 C15 H15 120.0 ?
C16 C15 H15 120.0 ?
C15 C16 C24 117.3(5) ?
C15 C16 C17 123.2(4) ?
C24 C16 C17 119.5(4) ?
C18 C17 C16 121.5(4) ?
C18 C17 H17 119.2 ?
C16 C17 H17 119.2 ?
C17 C18 C19 121.0(5) ?
C17 C18 H18 119.5 ?
C19 C18 H18 119.5 ?
C20 C19 C23 118.0(4) ?
C20 C19 C18 122.9(4) ?
C23 C19 C18 119.1(4) ?
C21 C20 C19 119.8(4) ?
C21 C20 H20 120.1 ?
C19 C20 H20 120.1 ?
C20 C21 C22 118.2(4) ?
C20 C21 H21 120.9 ?
C22 C21 H21 120.9 ?
N4 C22 C21 123.7(4) ?
N4 C22 H22 118.1 ?
C21 C22 H22 118.1 ?
N4 C23 C19 121.4(4) ?
N4 C23 C24 118.7(3) ?
C19 C23 C24 120.0(4) ?
N3 C24 C16 122.1(4) ?
N3 C24 C23 118.9(3) ?
C16 C24 C23 119.0(4) ?

loop_
_geom_bond_atom_site_label_1
_geom_bond_atom_site_label_2
_geom_bond_distance
_geom_bond_publ_flag
W N1 2.488(3) y
W N2 2.524(3) y
W N3 2.582(3) y
W N4 2.477(3) y
W Cl1 2.5183(14) y
W Cl2 2.4922(12) y
N1 C1 1.314(5) ?
N1 C12 1.354(5) ?
N2 C10 1.318(5) ?
N2 C11 1.358(5) ?
N3 C13 1.329(6) ?
N3 C24 1.345(5) ?
N4 C22 1.327(5) ?
N4 C23 1.343(5) ?
C1 C2 1.400(7) ?
C1 H1 0.9300 ?
C2 C3 1.365(8) ?
C2 H2 0.9300 ?
C3 C4 1.395(7) ?
C3 H3 0.9300 ?
C4 C12 1.397(6) ?
C4 C5 1.433(7) ?
C5 C6 1.355(8) ?
C5 H5 0.9300 ?
C6 C7 1.436(7) ?
C6 H6 0.9300 ?
C7 C8 1.389(7) ?
C7 C11 1.402(6) ?
C8 C9 1.356(7) ?
C8 H8 0.9300 ?
C9 C10 1.397(6) ?
C9 H9 0.9300 ?
C10 H10 0.9300 ?
C11 C12 1.455(6) ?
C13 C14 1.390(8) ?
C13 H13 0.9300 ?
C14 C15 1.361(8) ?
C14 H14 0.9300 ?
C15 C16 1.401(7) ?
C15 H15 0.9300 ?
C16 C24 1.411(5) ?
C16 C17 1.430(7) ?
C17 C18 1.341(7) ?
C17 H17 0.9300 ?
C18 C19 1.434(6) ?
C18 H18 0.9300 ?
C19 C20 1.400(6) ?
C19 C23 1.413(5) ?
C20 C21 1.367(6) ?
C20 H20 0.9300 ?
C21 C22 1.386(6) ?
C21 H21 0.9300 ?
C22 H22 0.9300 ?
C23 C24 1.437(5) ?

loop_
_cod_related_entry_id
_cod_related_entry_database
_cod_related_entry_code
1 ChemSpider 30655186
